data_2238577
loop_
_publ_author_name
'Li, Rui'
'Li, Dan-Dan'
'Wu, Jie-Ying'

_publ_section_title
;
 (<i>E</i>)-3-[5-(Diphenylamino)thiophen-2-yl]-1-(pyridin-3-yl)prop-2-en-1-one
;
_journal_issue 9
_journal_name_full 'Acta Crystallographica Section E'
_journal_page_first o1405
_journal_paper_doi 10.1107/S1600536813021946
_journal_volume 69
_journal_year 2013
_chemical_formula_iupac 'C24 H18 N2 O S'
_chemical_formula_moiety 'C24 H18 N2 O S'
_chemical_formula_sum 'C24 H18 N2 O S'
_chemical_formula_weight 382.46
_chemical_name_systematic
;
(<i>E</i>)-3-[5-(Diphenylamino)thiophen-2-yl]-1-(pyridin-3-yl)prop-2-en-1-one
;
_space_group_IT_number 14
_symmetry_cell_setting monoclinic
_symmetry_space_group_name_Hall '-P 2ybc'
_symmetry_space_group_name_H-M 'P 1 21/c 1'
_atom_sites_solution_hydrogens geom
_atom_sites_solution_primary direct
_atom_sites_solution_secondary difmap
_audit_creation_method SHELXL-97
_cell_angle_alpha 90.000
_cell_angle_beta 90.728(5)
_cell_angle_gamma 90.000
_cell_formula_units_Z 4
_cell_length_a 10.976(5)
_cell_length_b 18.029(5)
_cell_length_c 9.697(5)
_cell_measurement_reflns_used 3272
_cell_measurement_temperature 293(2)
_cell_measurement_theta_max 22.81
_cell_measurement_theta_min 2.17
_cell_volume 1918.7(14)
_computing_cell_refinement 'SAINT (Bruker, 2007)'
_computing_data_collection 'SMART (Bruker, 2007)'
_computing_data_reduction 'SAINT (Bruker, 2007)'
_computing_molecular_graphics 'SHELXTL (Sheldrick, 2008)'
_computing_publication_material 'SHELXTL (Sheldrick, 2008)'
_computing_structure_refinement 'SHELXTL (Sheldrick, 2008)'
_computing_structure_solution 'SHELXTL (Sheldrick, 2008)'
_diffrn_ambient_temperature 293(2)
_diffrn_measured_fraction_theta_full 0.999
_diffrn_measured_fraction_theta_max 0.999
_diffrn_measurement_device_type 'Bruker SMART 1000 CCD area-detector'
_diffrn_measurement_method 'phi and omega scans'
_diffrn_radiation_monochromator graphite
_diffrn_radiation_source 'fine-focus sealed tube'
_diffrn_radiation_type MoK\a
_diffrn_radiation_wavelength 0.71069
_diffrn_reflns_av_R_equivalents 0.0309
_diffrn_reflns_av_sigmaI/netI 0.0291
_diffrn_reflns_limit_h_max 13
_diffrn_reflns_limit_h_min -13
_diffrn_reflns_limit_k_max 21
_diffrn_reflns_limit_k_min -21
_diffrn_reflns_limit_l_max 11
_diffrn_reflns_limit_l_min -11
_diffrn_reflns_number 13536
_diffrn_reflns_theta_full 25.00
_diffrn_reflns_theta_max 25.00
_diffrn_reflns_theta_min 1.86
_exptl_absorpt_coefficient_mu 0.186
_exptl_absorpt_correction_type none
_exptl_crystal_colour red
_exptl_crystal_density_diffrn 1.324
_exptl_crystal_density_method 'not measured'
_exptl_crystal_description block
_exptl_crystal_F_000 800
_exptl_crystal_size_max 0.30
_exptl_crystal_size_mid 0.20
_exptl_crystal_size_min 0.20
_refine_diff_density_max 0.135
_refine_diff_density_min -0.292
_refine_ls_extinction_method none
_refine_ls_goodness_of_fit_ref 0.947
_refine_ls_hydrogen_treatment constr
_refine_ls_matrix_type full
_refine_ls_number_parameters 253
_refine_ls_number_reflns 3388
_refine_ls_number_restraints 0
_refine_ls_restrained_S_all 0.947
_refine_ls_R_factor_all 0.0583
_refine_ls_R_factor_gt 0.0388
_refine_ls_shift/su_max 0.000
_refine_ls_shift/su_mean 0.000
_refine_ls_structure_factor_coef Fsqd
_refine_ls_weighting_details 'calc w=1/[\s^2^(Fo^2^)+(0.1000P)^2^+0.0000P] where P=(Fo^2^+2Fc^2^)/3'
_refine_ls_weighting_scheme calc
_refine_ls_wR_factor_gt 0.1170
_refine_ls_wR_factor_ref 0.1377
_reflns_number_gt 2517
_reflns_number_total 3388
_reflns_threshold_expression I>2sigma(I)
_cod_data_source_file xu5725.cif
_cod_data_source_block I
_cod_original_sg_symbol_H-M 'P 21/c'
_cod_database_code 2238577
_cod_database_fobs_code 2238577

loop_
_symmetry_equiv_pos_as_xyz
'x, y, z'
'-x, y+1/2, -z+1/2'
'-x, -y, -z'
'x, -y-1/2, z-1/2'

loop_
_atom_site_type_symbol
_atom_site_label
_atom_site_fract_x
_atom_site_fract_y
_atom_site_fract_z
_atom_site_U_iso_or_equiv
_atom_site_adp_type
_atom_site_calc_flag
_atom_site_refinement_flags
_atom_site_occupancy
_atom_site_symmetry_multiplicity
S S1 0.39364(5) 0.13546(3) 0.84763(5) 0.0520(2) Uani d . 1 1
O O1 0.80534(14) 0.06367(10) 1.13966(15) 0.0628(4) Uani d . 1 1
N N1 0.23384(15) 0.12744(10) 0.63004(17) 0.0518(5) Uani d . 1 1
C C18 0.61524(18) 0.11137(11) 1.0700(2) 0.0471(5) Uani d . 1 1
H H18 0.5526 0.1439 1.0917 0.057 Uiso calc R 1 1
C C14 0.41913(19) 0.04995(12) 0.6381(2) 0.0483(5) Uani d . 1 1
H H14 0.4065 0.0256 0.5546 0.058 Uiso calc R 1 1
C C7 0.13189(17) 0.15100(11) 0.70872(19) 0.0438(5) Uani d . 1 1
C C20 0.70392(18) 0.12875(11) 1.3133(2) 0.0431(5) Uani d . 1 1
C C13 0.33940(17) 0.10074(11) 0.69095(19) 0.0428(5) Uani d . 1 1
C C15 0.52143(18) 0.03859(11) 0.7228(2) 0.0480(5) Uani d . 1 1
H H15 0.5835 0.0058 0.7003 0.058 Uiso calc R 1 1
C C19 0.71424(18) 0.09932(11) 1.1691(2) 0.0448(5) Uani d . 1 1
C C16 0.52275(17) 0.07951(11) 0.8412(2) 0.0428(5) Uani d . 1 1
C C1 0.22037(18) 0.12040(11) 0.4829(2) 0.0444(5) Uani d . 1 1
C C2 0.3006(2) 0.15559(14) 0.3977(2) 0.0576(6) Uani d . 1 1
H H2 0.3623 0.1851 0.4348 0.069 Uiso calc R 1 1
C C12 0.08974(19) 0.10913(13) 0.8175(2) 0.0511(5) Uani d . 1 1
H H12 0.1278 0.0647 0.8410 0.061 Uiso calc R 1 1
C C17 0.61310(18) 0.07655(11) 0.9487(2) 0.0445(5) Uani d . 1 1
H H17 0.6796 0.0461 0.9316 0.053 Uiso calc R 1 1
N N2 0.60796(19) 0.20514(11) 1.4845(2) 0.0666(6) Uani d . 1 1
C C8 0.0729(2) 0.21623(12) 0.6732(2) 0.0561(6) Uani d . 1 1
H H8 0.1001 0.2440 0.5988 0.067 Uiso calc R 1 1
C C11 -0.0099(2) 0.13381(15) 0.8915(2) 0.0644(7) Uani d . 1 1
H H11 -0.0384 0.1059 0.9650 0.077 Uiso calc R 1 1
C C21 0.7850(2) 0.10299(13) 1.4133(2) 0.0559(6) Uani d . 1 1
H H21 0.8449 0.0689 1.3901 0.067 Uiso calc R 1 1
C C6 0.1268(2) 0.07803(13) 0.4276(3) 0.0601(6) Uani d . 1 1
H H6 0.0709 0.0552 0.4850 0.072 Uiso calc R 1 1
C C24 0.61859(19) 0.17992(12) 1.3549(2) 0.0541(5) Uani d . 1 1
H H24 0.5646 0.1983 1.2885 0.065 Uiso calc R 1 1
C C9 -0.0253(2) 0.24017(14) 0.7469(3) 0.0668(7) Uani d . 1 1
H H9 -0.0641 0.2842 0.7225 0.080 Uiso calc R 1 1
C C22 0.7765(3) 0.12783(14) 1.5463(3) 0.0663(7) Uani d . 1 1
H H22 0.8298 0.1110 1.6147 0.080 Uiso calc R 1 1
C C10 -0.0670(2) 0.19950(16) 0.8567(3) 0.0686(7) Uani d . 1 1
H H10 -0.1331 0.2162 0.9071 0.082 Uiso calc R 1 1
C C5 0.1175(3) 0.07000(15) 0.2857(3) 0.0767(8) Uani d . 1 1
H H5 0.0553 0.0412 0.2476 0.092 Uiso calc R 1 1
C C4 0.1995(3) 0.10438(18) 0.2009(3) 0.0751(8) Uani d . 1 1
H H4 0.1934 0.0985 0.1058 0.090 Uiso calc R 1 1
C C3 0.2895(2) 0.14712(17) 0.2569(2) 0.0729(8) Uani d . 1 1
H H3 0.3443 0.1709 0.1993 0.087 Uiso calc R 1 1
C C23 0.6874(2) 0.17810(14) 1.5755(3) 0.0675(7) Uani d . 1 1
H H23 0.6821 0.1946 1.6660 0.081 Uiso calc R 1 1

loop_
_atom_site_aniso_label
_atom_site_aniso_U_11
_atom_site_aniso_U_22
_atom_site_aniso_U_33
_atom_site_aniso_U_12
_atom_site_aniso_U_13
_atom_site_aniso_U_23
S1 0.0452(4) 0.0707(4) 0.0401(3) 0.0160(3) -0.0087(2) -0.0122(2)
O1 0.0445(9) 0.0911(12) 0.0526(10) 0.0187(8) -0.0041(7) -0.0018(8)
N1 0.0342(9) 0.0881(13) 0.0330(9) 0.0109(9) -0.0021(7) -0.0039(8)
C18 0.0383(12) 0.0567(12) 0.0462(13) 0.0059(9) -0.0039(9) 0.0020(9)
C14 0.0432(12) 0.0627(13) 0.0389(11) 0.0028(9) -0.0020(9) -0.0086(9)
C7 0.0338(11) 0.0625(13) 0.0349(11) 0.0022(9) -0.0034(8) -0.0073(9)
C20 0.0379(11) 0.0476(11) 0.0438(11) -0.0084(9) -0.0041(9) 0.0020(9)
C13 0.0345(11) 0.0594(12) 0.0346(11) 0.0007(9) -0.0002(8) 0.0002(9)
C15 0.0419(12) 0.0579(12) 0.0441(12) 0.0104(9) 0.0013(9) -0.0041(9)
C19 0.0366(11) 0.0519(11) 0.0457(12) -0.0003(9) -0.0013(9) 0.0059(9)
C16 0.0364(11) 0.0524(11) 0.0396(11) 0.0035(8) -0.0020(9) 0.0011(9)
C1 0.0374(11) 0.0597(12) 0.0360(11) 0.0080(9) -0.0041(9) -0.0016(9)
C2 0.0415(12) 0.0846(16) 0.0466(13) -0.0002(11) -0.0008(10) 0.0028(11)
C12 0.0446(12) 0.0659(13) 0.0426(12) 0.0064(10) -0.0030(9) -0.0026(10)
C17 0.0363(11) 0.0527(12) 0.0444(12) 0.0044(9) -0.0013(9) 0.0060(9)
N2 0.0664(14) 0.0705(13) 0.0630(14) -0.0058(10) 0.0013(11) -0.0172(10)
C8 0.0509(13) 0.0625(14) 0.0547(13) 0.0030(11) -0.0055(10) -0.0002(10)
C11 0.0512(15) 0.1042(19) 0.0378(12) -0.0055(13) 0.0062(11) -0.0059(12)
C21 0.0513(13) 0.0656(14) 0.0504(14) 0.0010(11) -0.0105(10) -0.0023(11)
C6 0.0519(13) 0.0729(15) 0.0551(14) -0.0091(11) -0.0102(11) 0.0015(11)
C24 0.0448(12) 0.0574(13) 0.0600(15) -0.0023(10) -0.0046(10) -0.0020(11)
C9 0.0579(15) 0.0697(15) 0.0725(17) 0.0199(12) -0.0076(13) -0.0161(13)
C22 0.0708(17) 0.0762(16) 0.0513(15) -0.0045(13) -0.0187(12) -0.0019(12)
C10 0.0450(13) 0.104(2) 0.0563(15) 0.0204(13) -0.0027(11) -0.0312(14)
C5 0.0746(18) 0.0893(19) 0.0654(17) 0.0030(15) -0.0307(15) -0.0209(14)
C4 0.0682(18) 0.119(2) 0.0377(13) 0.0341(16) -0.0075(13) -0.0104(14)
C3 0.0517(15) 0.123(2) 0.0440(14) 0.0178(14) 0.0038(12) 0.0117(14)
C23 0.0771(18) 0.0750(16) 0.0503(14) -0.0212(14) 0.0000(13) -0.0149(12)

loop_
_atom_type_symbol
_atom_type_description
_atom_type_scat_dispersion_real
_atom_type_scat_dispersion_imag
_atom_type_scat_source
C C 0.0033 0.0016 'International Tables Vol C Tables 4.2.6.8 and 6.1.1.4'
H H 0.0000 0.0000 'International Tables Vol C Tables 4.2.6.8 and 6.1.1.4'
N N 0.0061 0.0033 'International Tables Vol C Tables 4.2.6.8 and 6.1.1.4'
O O 0.0106 0.0060 'International Tables Vol C Tables 4.2.6.8 and 6.1.1.4'
S S 0.1246 0.1234 'International Tables Vol C Tables 4.2.6.8 and 6.1.1.4'

loop_
_geom_angle_atom_site_label_1
_geom_angle_atom_site_label_2
_geom_angle_atom_site_label_3
_geom_angle
C13 S1 C16 91.72(9)
C13 N1 C7 122.32(17)
C13 N1 C1 117.96(16)
C7 N1 C1 119.03(16)
C17 C18 C19 121.08(19)
C17 C18 H18 119.5
C19 C18 H18 119.5
C13 C14 C15 112.96(18)
C13 C14 H14 123.5
C15 C14 H14 123.5
C12 C7 C8 119.63(19)
C12 C7 N1 121.20(19)
C8 C7 N1 119.16(18)
C24 C20 C21 116.9(2)
C24 C20 C19 124.62(19)
C21 C20 C19 118.52(19)
C14 C13 N1 127.55(19)
C14 C13 S1 110.71(15)
N1 C13 S1 121.59(15)
C16 C15 C14 114.53(18)
C16 C15 H15 122.7
C14 C15 H15 122.7
O1 C19 C18 121.86(19)
O1 C19 C20 118.29(18)
C18 C19 C20 119.82(18)
C15 C16 C17 126.36(19)
C15 C16 S1 110.08(15)
C17 C16 S1 123.53(15)
C2 C1 C6 120.1(2)
C2 C1 N1 119.88(19)
C6 C1 N1 119.98(19)
C1 C2 C3 119.8(2)
C1 C2 H2 120.1
C3 C2 H2 120.1
C7 C12 C11 119.5(2)
C7 C12 H12 120.2
C11 C12 H12 120.2
C18 C17 C16 129.0(2)
C18 C17 H17 115.5
C16 C17 H17 115.5
C23 N2 C24 115.7(2)
C9 C8 C7 120.4(2)
C9 C8 H8 119.8
C7 C8 H8 119.8
C10 C11 C12 120.4(2)
C10 C11 H11 119.8
C12 C11 H11 119.8
C22 C21 C20 119.9(2)
C22 C21 H21 120.1
C20 C21 H21 120.1
C1 C6 C5 119.2(2)
C1 C6 H6 120.4
C5 C6 H6 120.4
N2 C24 C20 124.6(2)
N2 C24 H24 117.7
C20 C24 H24 117.7
C8 C9 C10 120.5(2)
C8 C9 H9 119.8
C10 C9 H9 119.8
C23 C22 C21 118.0(2)
C23 C22 H22 121.0
C21 C22 H22 121.0
C9 C10 C11 119.5(2)
C9 C10 H10 120.2
C11 C10 H10 120.2
C4 C5 C6 120.4(2)
C4 C5 H5 119.8
C6 C5 H5 119.8
C3 C4 C5 119.7(2)
C3 C4 H4 120.2
C5 C4 H4 120.2
C4 C3 C2 120.8(2)
C4 C3 H3 119.6
C2 C3 H3 119.6
N2 C23 C22 125.0(2)
N2 C23 H23 117.5
C22 C23 H23 117.5

loop_
_geom_bond_atom_site_label_1
_geom_bond_atom_site_label_2
_geom_bond_distance
S1 C13 1.741(2)
S1 C16 1.741(2)
O1 C19 1.226(2)
N1 C13 1.380(3)
N1 C7 1.427(2)
N1 C1 1.439(3)
C18 C17 1.333(3)
C18 C19 1.458(3)
C18 H18 0.9300
C14 C13 1.371(3)
C14 C15 1.398(3)
C14 H14 0.9300
C7 C12 1.382(3)
C7 C8 1.384(3)
C20 C24 1.378(3)
C20 C21 1.387(3)
C20 C19 1.501(3)
C15 C16 1.365(3)
C15 H15 0.9300
C16 C17 1.431(3)
C1 C2 1.371(3)
C1 C6 1.382(3)
C2 C3 1.378(3)
C2 H2 0.9300
C12 C11 1.389(3)
C12 H12 0.9300
C17 H17 0.9300
N2 C23 1.325(3)
N2 C24 1.343(3)
C8 C9 1.371(3)
C8 H8 0.9300
C11 C10 1.380(4)
C11 H11 0.9300
C21 C22 1.369(3)
C21 H21 0.9300
C6 C5 1.387(4)
C6 H6 0.9300
C24 H24 0.9300
C9 C10 1.376(4)
C9 H9 0.9300
C22 C23 1.365(4)
C22 H22 0.9300
C10 H10 0.9300
C5 C4 1.374(4)
C5 H5 0.9300
C4 C3 1.361(4)
C4 H4 0.9300
C3 H3 0.9300
C23 H23 0.9300

loop_
_geom_hbond_atom_site_label_D
_geom_hbond_atom_site_label_H
_geom_hbond_atom_site_label_A
_geom_hbond_site_symmetry_A
_geom_hbond_distance_DH
_geom_hbond_distance_HA
_geom_hbond_distance_DA
_geom_hbond_angle_DHA
C11 H11 O1 1_455 0.93 2.54 3.410(3) 155
C12 H12 O1 3_657 0.93 2.43 3.346(3) 166

loop_
_geom_torsion_atom_site_label_1
_geom_torsion_atom_site_label_2
_geom_torsion_atom_site_label_3
_geom_torsion_atom_site_label_4
_geom_torsion
C13 N1 C7 C12 -45.5(3)
C1 N1 C7 C12 124.8(2)
C13 N1 C7 C8 135.9(2)
C1 N1 C7 C8 -53.9(3)
C15 C14 C13 N1 176.09(19)
C15 C14 C13 S1 0.6(2)
C7 N1 C13 C14 150.3(2)
C1 N1 C13 C14 -20.1(3)
C7 N1 C13 S1 -34.7(3)
C1 N1 C13 S1 154.93(15)
C16 S1 C13 C14 -0.95(16)
C16 S1 C13 N1 -176.74(17)
C13 C14 C15 C16 0.2(3)
C17 C18 C19 O1 8.2(3)
C17 C18 C19 C20 -169.57(19)
C24 C20 C19 O1 168.2(2)
C21 C20 C19 O1 -12.1(3)
C24 C20 C19 C18 -13.9(3)
C21 C20 C19 C18 165.80(19)
C14 C15 C16 C17 177.10(19)
C14 C15 C16 S1 -0.9(2)
C13 S1 C16 C15 1.05(16)
C13 S1 C16 C17 -177.03(18)
C13 N1 C1 C2 -62.3(3)
C7 N1 C1 C2 127.0(2)
C13 N1 C1 C6 117.6(2)
C7 N1 C1 C6 -53.1(3)
C6 C1 C2 C3 -1.6(3)
N1 C1 C2 C3 178.2(2)
C8 C7 C12 C11 -1.2(3)
N1 C7 C12 C11 -179.87(19)
C19 C18 C17 C16 177.90(19)
C15 C16 C17 C18 -175.2(2)
S1 C16 C17 C18 2.6(3)
C12 C7 C8 C9 1.3(3)
N1 C7 C8 C9 179.96(19)
C7 C12 C11 C10 0.2(3)
C24 C20 C21 C22 0.9(3)
C19 C20 C21 C22 -178.9(2)
C2 C1 C6 C5 1.8(3)
N1 C1 C6 C5 -178.0(2)
C23 N2 C24 C20 0.6(3)
C21 C20 C24 N2 -1.1(3)
C19 C20 C24 N2 178.65(19)
C7 C8 C9 C10 -0.3(4)
C20 C21 C22 C23 -0.3(4)
C8 C9 C10 C11 -0.7(4)
C12 C11 C10 C9 0.8(4)
C1 C6 C5 C4 -0.7(4)
C6 C5 C4 C3 -0.7(4)
C5 C4 C3 C2 0.9(4)
C1 C2 C3 C4 0.2(4)
C24 N2 C23 C22 0.0(4)
C21 C22 C23 N2 -0.2(4)
